data_7227101
loop_
_publ_author_name
'Hu, Lei'
'Lin, Xiao-Ming'
'Lin, Jia'
'Zhang, Ru-Qiao'
'Zhang, Da-Liang'
'Cai, Yue-Peng'

_publ_section_title
;
 Structural diversity of Mn(ii), Zn(ii) and Pb(ii) coordination polymers
 constructed from isomeric pyridylbenzoate N-oxide ligands: structures and
 electrochemical properties
;
_journal_issue 48
_journal_name_full CrystEngComm
_journal_page_first 9307
_journal_paper_doi 10.1039/C6CE02071B
_journal_volume 18
_journal_year 2016
_chemical_formula_moiety 'C12 H10 N2 O7 Pb'
_chemical_formula_sum 'C12 H10 N2 O7 Pb'
_chemical_formula_weight 501.41
_chemical_name_systematic
;
 ?
;
_space_group_crystal_system monoclinic
_space_group_IT_number 14
_space_group_name_Hall '-P 2ybc'
_space_group_name_H-M_alt 'P 1 21/c 1'
_symmetry_space_group_name_Hall '-P 2ybc'
_symmetry_space_group_name_H-M 'P 1 21/c 1'
_atom_sites_solution_hydrogens mixed
_audit_creation_method SHELXL-2014
_audit_update_record
;
2016-09-16 deposited with the CCDC.
2016-11-14 downloaded from the CCDC.
;
_cell_angle_alpha 90
_cell_angle_beta 93.405(2)
_cell_angle_gamma 90
_cell_formula_units_Z 4
_cell_length_a 15.864(2)
_cell_length_b 10.2331(14)
_cell_length_c 8.4530(11)
_cell_measurement_reflns_used 3976
_cell_measurement_temperature 296(2)
_cell_measurement_theta_max 25.76
_cell_measurement_theta_min 2.98
_cell_volume 1369.8(3)
_computing_cell_refinement 'Bruker SAINT'
_computing_data_collection 'Bruker APEX2'
_computing_data_reduction 'Bruker SAINT'
_computing_molecular_graphics 'Bruker SHELXTL'
_computing_publication_material 'Bruker SHELXTL'
_computing_structure_refinement 'SHELXL-2014 (Sheldrick, 2014)'
_diffrn_ambient_temperature 296(2)
_diffrn_measured_fraction_theta_full 0.993
_diffrn_measured_fraction_theta_max 0.998
_diffrn_measurement_device_type 'Bruker APEX-II CCD'
_diffrn_radiation_type MoK\a
_diffrn_radiation_wavelength 0.71073
_diffrn_reflns_av_R_equivalents 0.0501
_diffrn_reflns_av_unetI/netI 0.0397
_diffrn_reflns_Laue_measured_fraction_full 0.993
_diffrn_reflns_Laue_measured_fraction_max 0.998
_diffrn_reflns_limit_h_max 18
_diffrn_reflns_limit_h_min -18
_diffrn_reflns_limit_k_max 12
_diffrn_reflns_limit_k_min -12
_diffrn_reflns_limit_l_max 7
_diffrn_reflns_limit_l_min -10
_diffrn_reflns_number 13630
_diffrn_reflns_point_group_measured_fraction_full 0.993
_diffrn_reflns_point_group_measured_fraction_max 0.998
_diffrn_reflns_theta_full 25.242
_diffrn_reflns_theta_max 25.196
_diffrn_reflns_theta_min 2.370
_exptl_absorpt_coefficient_mu 12.355
_exptl_absorpt_correction_T_max 0.6147
_exptl_absorpt_correction_T_min 0.4120
_exptl_absorpt_correction_type multi-scan
_exptl_crystal_colour colorless
_exptl_crystal_density_diffrn 2.431
_exptl_crystal_description block
_exptl_crystal_F_000 936
_exptl_crystal_size_max 0.200
_exptl_crystal_size_mid 0.200
_exptl_crystal_size_min 0.100
_refine_diff_density_max 3.388
_refine_diff_density_min -1.959
_refine_diff_density_rms 0.277
_refine_ls_extinction_coef 0.0020(5)
_refine_ls_extinction_expression Fc^*^=kFc[1+0.001xFc^2^\l^3^/sin(2\q)]^-1/4^
_refine_ls_extinction_method SHELXL
_refine_ls_goodness_of_fit_ref 1.014
_refine_ls_hydrogen_treatment constr
_refine_ls_matrix_type full
_refine_ls_number_parameters 200
_refine_ls_number_reflns 2454
_refine_ls_number_restraints 0
_refine_ls_restrained_S_all 1.014
_refine_ls_R_factor_all 0.0587
_refine_ls_R_factor_gt 0.0495
_refine_ls_shift/su_max 0.000
_refine_ls_shift/su_mean 0.000
_refine_ls_structure_factor_coef Fsqd
_refine_ls_weighting_details 'w=1/[\s^2^(Fo^2^)+(0.1079P)^2^+14.8061P] where P=(Fo^2^+2Fc^2^)/3'
_refine_ls_weighting_scheme calc
_refine_ls_wR_factor_gt 0.1439
_refine_ls_wR_factor_ref 0.1568
_reflns_Friedel_coverage 0.000
_reflns_number_gt 2094
_reflns_number_total 2454
_reflns_threshold_expression 'I > 2\s(I)'
_cod_data_source_file c6ce02071b2.cif
_cod_data_source_block 3-Pb
_cod_depositor_comments 'Adding full bibliography for 7227099--7227104.cif.'
_cod_database_code 7227101
_shelx_space_group_comment
;
The symmetry employed for this shelxl refinement is uniquely defined
by the following loop, which should always be used as a source of
symmetry information in preference to the above space-group names.
They are only intended as comments.
;
_shelx_estimated_absorpt_t_min 0.191
_shelx_estimated_absorpt_t_max 0.371
_shelxl_version_number 2014-3

loop_
_space_group_symop_operation_xyz
'x, y, z'
'-x, y+1/2, -z+1/2'
'-x, -y, -z'
'x, -y-1/2, z-1/2'

loop_
_atom_site_label
_atom_site_type_symbol
_atom_site_fract_x
_atom_site_fract_y
_atom_site_fract_z
_atom_site_U_iso_or_equiv
_atom_site_adp_type
_atom_site_occupancy
_atom_site_site_symmetry_order
_atom_site_calc_flag
_atom_site_refinement_flags_posn
_atom_site_refinement_flags_adp
Pb1 Pb 0.37089(3) 0.27797(4) 0.26734(5) 0.0334(3) Uani 1 1 d . .
C1 C 0.3458(8) 0.5957(14) 0.0123(17) 0.049(3) Uani 1 1 d . .
H1 H 0.4038 0.5935 0.0354 0.059 Uiso 1 1 calc R U
C2 C 0.3015(11) 0.7110(13) 0.009(2) 0.059(4) Uani 1 1 d . .
H2 H 0.3302 0.7879 0.0351 0.071 Uiso 1 1 calc R U
C3 C 0.2177(10) 0.7171(12) -0.032(2) 0.056(4) Uani 1 1 d . .
H3 H 0.1897 0.7969 -0.0341 0.067 Uiso 1 1 calc R U
C4 C 0.1742(8) 0.6026(11) -0.0701(14) 0.036(3) Uani 1 1 d . .
C5 C 0.2202(7) 0.4865(11) -0.0619(13) 0.031(2) Uani 1 1 d . .
H5 H 0.1929 0.4083 -0.0873 0.037 Uiso 1 1 calc R U
C6 C 0.0555(8) 0.3119(12) 0.1119(15) 0.039(3) Uani 1 1 d . .
H6 H 0.0929 0.2568 0.0636 0.047 Uiso 1 1 calc R U
C7 C -0.0278(8) 0.3141(12) 0.0577(15) 0.039(3) Uani 1 1 d . .
H7 H -0.0462 0.2600 -0.0258 0.047 Uiso 1 1 calc R U
C8 C 0.0840(7) 0.6046(11) -0.1255(14) 0.034(2) Uani 1 1 d . .
C9 C -0.0559(7) 0.4778(13) 0.2494(14) 0.039(3) Uani 1 1 d . .
H9 H -0.0932 0.5347 0.2949 0.047 Uiso 1 1 calc R U
C10 C 0.0269(8) 0.4739(12) 0.3031(15) 0.041(3) Uani 1 1 d . .
H10 H 0.0453 0.5286 0.3860 0.050 Uiso 1 1 calc R U
C11 C 0.0851(7) 0.3901(11) 0.2372(13) 0.031(2) Uani 1 1 d . .
C12 C 0.1742(8) 0.3814(12) 0.3058(15) 0.038(3) Uani 1 1 d . .
N1 N 0.3006(6) 0.4846(9) -0.0196(11) 0.035(2) Uani 1 1 d . .
N2 N 0.5279(7) 0.1009(11) 0.1436(13) 0.045(3) Uani 1 1 d . .
O1 O 0.3431(5) 0.3712(8) -0.0089(9) 0.0385(19) Uani 1 1 d . .
O2 O 0.2212(7) 0.3026(11) 0.2395(13) 0.056(3) Uani 1 1 d . .
O3 O 0.1936(6) 0.4507(11) 0.4230(13) 0.062(3) Uani 1 1 d . .
O4 O 0.4871(7) 0.0617(15) 0.2555(12) 0.072(3) Uani 1 1 d . .
O5 O 0.5002(8) 0.1969(11) 0.0654(16) 0.065(3) Uani 1 1 d . .
O6 O 0.5936(6) 0.0443(10) 0.1106(13) 0.058(3) Uani 1 1 d . .
O1W O 0.3197(6) 0.0890(9) 0.1251(10) 0.046(2) Uani 1 1 d . .
H1WB H 0.3070 0.0300 0.1903 0.055 Uiso 1 1 d R U
H1WA H 0.2764 0.1095 0.0664 0.069 Uiso 1 1 d R U

loop_
_atom_site_aniso_label
_atom_site_aniso_U_11
_atom_site_aniso_U_22
_atom_site_aniso_U_33
_atom_site_aniso_U_23
_atom_site_aniso_U_13
_atom_site_aniso_U_12
Pb1 0.0260(4) 0.0381(4) 0.0356(4) -0.00225(16) -0.0018(2) 0.00324(16)
C1 0.013(6) 0.064(9) 0.071(9) 0.005(7) -0.002(5) 0.008(5)
C2 0.047(10) 0.037(7) 0.091(13) 0.005(7) -0.015(9) -0.006(6)
C3 0.039(9) 0.037(7) 0.090(12) 0.008(7) -0.005(8) -0.002(6)
C4 0.033(6) 0.032(6) 0.043(6) 0.004(5) -0.006(5) 0.008(5)
C5 0.019(5) 0.036(6) 0.038(6) -0.004(5) 0.002(4) 0.003(4)
C6 0.035(7) 0.037(6) 0.044(7) 0.003(5) 0.006(5) 0.006(5)
C7 0.037(7) 0.039(6) 0.040(6) -0.008(5) 0.004(5) -0.001(5)
C8 0.025(6) 0.031(5) 0.044(6) 0.001(5) -0.005(5) -0.002(4)
C9 0.023(6) 0.051(7) 0.042(6) 0.004(5) -0.003(5) 0.013(5)
C10 0.039(7) 0.041(7) 0.043(6) -0.009(5) -0.007(5) -0.001(5)
C11 0.025(6) 0.029(5) 0.039(6) 0.008(5) -0.002(4) 0.003(4)
C12 0.032(7) 0.035(6) 0.046(7) 0.013(5) 0.003(5) 0.001(5)
N1 0.031(5) 0.037(5) 0.037(5) 0.003(4) 0.003(4) 0.004(4)
N2 0.034(6) 0.047(6) 0.054(6) -0.011(5) -0.002(5) -0.004(5)
O1 0.028(4) 0.048(5) 0.039(4) 0.002(4) 0.000(3) 0.014(4)
O2 0.041(6) 0.068(6) 0.056(6) -0.005(5) -0.007(5) 0.013(5)
O3 0.040(6) 0.070(7) 0.073(7) -0.013(6) -0.019(5) 0.009(5)
O4 0.044(6) 0.116(10) 0.057(6) 0.018(6) 0.001(5) 0.010(6)
O5 0.050(7) 0.055(6) 0.090(8) 0.004(6) -0.004(6) 0.011(5)
O6 0.049(6) 0.044(5) 0.083(7) -0.006(5) 0.019(5) 0.010(5)
O1W 0.036(5) 0.050(5) 0.050(5) -0.005(4) -0.001(4) 0.003(4)

loop_
_atom_type_symbol
_atom_type_description
_atom_type_scat_dispersion_real
_atom_type_scat_dispersion_imag
_atom_type_scat_source
C C 0.0033 0.0016 'International Tables Vol C Tables 4.2.6.8 and 6.1.1.4'
H H 0.0000 0.0000 'International Tables Vol C Tables 4.2.6.8 and 6.1.1.4'
N N 0.0061 0.0033 'International Tables Vol C Tables 4.2.6.8 and 6.1.1.4'
O O 0.0106 0.0060 'International Tables Vol C Tables 4.2.6.8 and 6.1.1.4'
Pb Pb -3.3944 10.1111 'International Tables Vol C Tables 4.2.6.8 and 6.1.1.4'

loop_
_geom_angle_atom_site_label_1
_geom_angle_atom_site_label_2
_geom_angle_atom_site_label_3
_geom_angle
_geom_angle_site_symmetry_1
_geom_angle_site_symmetry_3
O2 Pb1 O1W 74.3(3) . .
O2 Pb1 O1 85.4(3) . 4_566
O1W Pb1 O1 79.4(3) . 4_566
O2 Pb1 O1 75.6(3) . .
O1W Pb1 O1 78.8(3) . .
O1 Pb1 O1 154.3(3) 4_566 .
N1 C1 C2 116.8(11) . .
N1 C1 H1 121.6 . .
C2 C1 H1 121.6 . .
C3 C2 C1 122.6(13) . .
C3 C2 H2 118.7 . .
C1 C2 H2 118.7 . .
C2 C3 C4 119.2(13) . .
C2 C3 H3 120.4 . .
C4 C3 H3 120.4 . .
C3 C4 C5 117.1(11) . .
C3 C4 C8 121.3(11) . .
C5 C4 C8 121.5(10) . .
N1 C5 C4 121.9(11) . .
N1 C5 H5 119.1 . .
C4 C5 H5 119.1 . .
C7 C6 C11 121.5(12) . .
C7 C6 H6 119.3 . .
C11 C6 H6 119.3 . .
C8 C7 C6 120.5(12) 3_565 .
C8 C7 H7 119.8 3_565 .
C6 C7 H7 119.8 . .
C7 C8 C9 119.6(11) 3_565 3_565
C7 C8 C4 121.2(11) 3_565 .
C9 C8 C4 119.3(10) 3_565 .
C10 C9 C8 119.3(11) . 3_565
C10 C9 H9 120.3 . .
C8 C9 H9 120.3 3_565 .
C9 C10 C11 122.0(11) . .
C9 C10 H10 119.0 . .
C11 C10 H10 119.0 . .
C6 C11 C10 117.1(11) . .
C6 C11 C12 122.1(11) . .
C10 C11 C12 120.7(10) . .
O3 C12 O2 126.7(12) . .
O3 C12 C11 117.3(11) . .
O2 C12 C11 115.9(11) . .
C5 N1 O1 120.7(10) . .
C5 N1 C1 122.4(10) . .
O1 N1 C1 116.9(9) . .
O6 N2 O4 120.2(12) . .
O6 N2 O5 121.5(12) . .
O4 N2 O5 118.3(12) . .
N1 O1 Pb1 126.1(6) . 4_565
N1 O1 Pb1 116.5(6) . .
Pb1 O1 Pb1 116.1(3) 4_565 .
C12 O2 Pb1 129.7(9) . .
Pb1 O1W H1WB 109.6 . .
Pb1 O1W H1WA 109.4 . .
H1WB O1W H1WA 109.8 . .

loop_
_geom_bond_atom_site_label_1
_geom_bond_atom_site_label_2
_geom_bond_distance
_geom_bond_site_symmetry_2
Pb1 O2 2.386(10) .
Pb1 O1W 2.394(9) .
Pb1 O1 2.490(8) 4_566
Pb1 O1 2.537(8) .
C1 N1 1.362(17) .
C1 C2 1.37(2) .
C1 H1 0.9300 .
C2 C3 1.35(2) .
C2 H2 0.9300 .
C3 C4 1.388(18) .
C3 H3 0.9300 .
C4 C5 1.394(16) .
C4 C8 1.479(16) .
C5 N1 1.304(14) .
C5 H5 0.9300 .
C6 C7 1.372(19) .
C6 C11 1.386(18) .
C6 H6 0.9300 .
C7 C8 1.370(17) 3_565
C7 H7 0.9300 .
C8 C7 1.370(17) 3_565
C8 C9 1.397(17) 3_565
C9 C10 1.365(18) .
C9 C8 1.397(17) 3_565
C9 H9 0.9300 .
C10 C11 1.400(17) .
C10 H10 0.9300 .
C11 C12 1.498(17) .
C12 O3 1.242(16) .
C12 O2 1.253(16) .
N1 O1 1.342(12) .
N2 O6 1.239(14) .
N2 O4 1.244(15) .
N2 O5 1.249(16) .
O1 Pb1 2.490(8) 4_565
O1W H1WB 0.8500 .
O1W H1WA 0.8500 .
